data_2012742
loop_
_publ_author_name
'Assaaoudi, Hassane'
'Ennaciri, Abdelaziz'
'Harcharras, Mohamed'
'El Bali, Brahim'
'Reinauer, Felix'
'Glaum, Robert'
'Rulmont, Andr\'e'
'Spirlet, Marie-Rose'

_publ_section_title
;
 KZn(HP~2~O~7~)&#x00B7;2H~2~O and KMn(HP~2~O~7~)&#x00B7;2H~2~O: acid
 pyrophosphate metallates(II) with layer structures
;
_journal_issue 6
_journal_name_full 'Acta Crystallographica Section C'
_journal_page_first i79
_journal_page_last i81
_journal_paper_doi 10.1107/S0108270102007394
_journal_volume 58
_journal_year 2002
_chemical_formula_iupac 'K Mn (H P2 O7) (H2 O)2'
_chemical_formula_structural 'K Mn (H P2 O7) (H2 O)2'
_chemical_formula_sum 'H5 K Mn O9 P2'
_chemical_formula_weight 305.02
_chemical_name_systematic
;
potassium manganese(II) hydrogenpyrophosphate dihydrate
;
_space_group_IT_number 62
_symmetry_cell_setting orthorhombic
_symmetry_space_group_name_Hall '-P 2ac 2n'
_symmetry_space_group_name_H-M 'P n m a'
_atom_sites_solution_hydrogens difmap
_atom_sites_solution_primary direct
_atom_sites_solution_secondary difmap
_audit_creation_method SHELXL-97
_cell_angle_alpha 90.00
_cell_angle_beta 90.00
_cell_angle_gamma 90.00
_cell_formula_units_Z 4
_cell_length_a 15.7186(5)
_cell_length_b 7.8706(5)
_cell_length_c 6.5297(5)
_cell_measurement_reflns_used 21
_cell_measurement_temperature 293(2)
_cell_measurement_theta_max 25.0
_cell_measurement_theta_min 5.0
_cell_volume 807.82(8)
_computing_cell_refinement 'CAD-4 EXPRESS'
_computing_data_collection 'CAD-4 EXPRESS (Enraf-Nonius, 1994)'
_computing_data_reduction 'XCAD4 (Harms & Wocadlo, 1995)'
_computing_molecular_graphics 'ATOMS (Dowty, 1998)'
_computing_structure_refinement 'SHELXL97 (Sheldrick, 1997)'
_computing_structure_solution 'SHELXS97 (Sheldrick, 1997)'
_diffrn_ambient_temperature 293(2)
_diffrn_measurement_device '\k-geometry diffractometer'
_diffrn_measurement_device_type 'Enraf Nonius CAD-4'
_diffrn_measurement_method 'non-profiled \w'
_diffrn_radiation_monochromator graphite
_diffrn_radiation_source 'fine-focus sealed tube'
_diffrn_radiation_type MoK\a
_diffrn_radiation_wavelength 0.71073
_diffrn_reflns_av_R_equivalents 0.0458
_diffrn_reflns_av_sigmaI/netI 0.0248
_diffrn_reflns_limit_h_max 28
_diffrn_reflns_limit_h_min -22
_diffrn_reflns_limit_k_max 14
_diffrn_reflns_limit_k_min -14
_diffrn_reflns_limit_l_max 11
_diffrn_reflns_limit_l_min -11
_diffrn_reflns_number 17404
_diffrn_reflns_theta_full 39.95
_diffrn_reflns_theta_max 39.95
_diffrn_reflns_theta_min 2.59
_diffrn_standards_decay_% 0
_diffrn_standards_interval_time 60
_diffrn_standards_number 3
_exptl_absorpt_coefficient_mu 2.568
_exptl_absorpt_correction_T_max 0.6018
_exptl_absorpt_correction_T_min 0.5316
_exptl_absorpt_correction_type '\y scan'
_exptl_absorpt_process_details
;
Number of psi-scan sets used was 9.
Theta correction was applied.
Averaged transmission function was used.
No Fourier smoothing was applied
'North & al. (1968)'
;
_exptl_crystal_colour pink
_exptl_crystal_density_diffrn 2.508
_exptl_crystal_density_method 'not measured'
_exptl_crystal_description prismatic
_exptl_crystal_F_000 604
_exptl_crystal_size_max 0.30
_exptl_crystal_size_mid 0.30
_exptl_crystal_size_min 0.30
_refine_diff_density_max 0.725
_refine_diff_density_min -0.463
_refine_ls_extinction_method none
_refine_ls_goodness_of_fit_ref 1.061
_refine_ls_hydrogen_treatment refall
_refine_ls_matrix_type full
_refine_ls_number_parameters 79
_refine_ls_number_reflns 2633
_refine_ls_number_restraints 0
_refine_ls_restrained_S_all 1.061
_refine_ls_R_factor_all 0.0316
_refine_ls_R_factor_gt 0.0241
_refine_ls_shift/su_max 0.002
_refine_ls_shift/su_mean 0.000
_refine_ls_structure_factor_coef Fsqd
_refine_ls_weighting_details 'calc w = 1/[\s^2^(Fo^2^)+(0.0305P)^2^+0.2440P] where P = (Fo^2^+2Fc^2^)/3'
_refine_ls_weighting_scheme calc
_refine_ls_wR_factor_gt 0.0586
_refine_ls_wR_factor_ref 0.0613
_reflns_number_gt 2278
_reflns_number_total 2633
_reflns_threshold_expression I>2\s(I)
_cod_data_source_file br1366.cif
_cod_data_source_block II
_cod_database_code 2012742

loop_
_symmetry_equiv_pos_as_xyz
'x, y, z'
'-x+1/2, -y, z+1/2'
'-x, y+1/2, -z'
'x+1/2, -y+1/2, -z+1/2'
'-x, -y, -z'
'x-1/2, y, -z-1/2'
'x, -y-1/2, z'
'-x-1/2, y-1/2, z-1/2'

loop_
_atom_site_label
_atom_site_fract_x
_atom_site_fract_y
_atom_site_fract_z
_atom_site_U_iso_or_equiv
_atom_site_adp_type
_atom_site_calc_flag
_atom_site_refinement_flags
_atom_site_occupancy
_atom_site_disorder_assembly
_atom_site_disorder_group
_atom_site_type_symbol
K 0.96310(2) 0.2500 -0.11760(5) 0.02138(6) Uani d S 1 . . K
Mn 0.694614(11) 0.2500 0.55922(3) 0.01119(4) Uani d S 1 . . Mn
P 0.866688(13) 0.06286(3) 0.36102(3) 0.01013(5) Uani d . 1 . . P
O1 0.88963(6) 0.2500 0.27658(14) 0.01411(15) Uani d S 1 . . O
O2 0.92618(5) 0.03270(10) 0.54532(10) 0.01680(12) Uani d . 1 . . O
H2 0.968(2) 0.008(6) 0.509(6) 0.032(9) Uiso d P 0.50 . . H
O3 0.88784(5) -0.05244(9) 0.18429(11) 0.01651(12) Uani d . 1 . . O
O4 0.77556(4) 0.06125(8) 0.42890(11) 0.01586(12) Uani d . 1 . . O
O5W 0.89678(8) -0.2500 0.80036(17) 0.02169(19) Uani d S 1 . . O
H5W 0.8989(13) -0.174(2) 0.721(3) 0.038(5) Uiso d . 1 . . H
O6W 0.71626(7) -0.2500 0.33230(17) 0.01878(17) Uani d S 1 . . O
H6W 0.7320(13) -0.167(2) 0.390(3) 0.039(5) Uiso d . 1 . . H

loop_
_atom_site_aniso_label
_atom_site_aniso_U_11
_atom_site_aniso_U_22
_atom_site_aniso_U_33
_atom_site_aniso_U_12
_atom_site_aniso_U_13
_atom_site_aniso_U_23
K 0.01792(12) 0.02820(14) 0.01803(11) 0.000 0.00050(9) 0.000
Mn 0.00991(7) 0.01041(7) 0.01323(7) 0.000 0.00147(5) 0.000
P 0.00958(8) 0.00877(8) 0.01204(8) 0.00040(6) 0.00046(6) -0.00204(6)
O1 0.0171(4) 0.0103(3) 0.0149(4) 0.000 0.0045(3) 0.000
O2 0.0159(3) 0.0210(3) 0.0135(2) 0.0030(2) -0.0022(2) 0.0016(2)
O3 0.0142(2) 0.0155(3) 0.0198(3) 0.0003(2) 0.0011(2) -0.0091(2)
O4 0.0114(2) 0.0127(2) 0.0234(3) -0.00065(19) 0.0044(2) -0.0040(2)
O5W 0.0293(5) 0.0195(4) 0.0162(4) 0.000 0.0069(4) 0.000
O6W 0.0208(4) 0.0138(4) 0.0217(4) 0.000 0.0031(4) 0.000

loop_
_atom_type_symbol
_atom_type_description
_atom_type_scat_dispersion_real
_atom_type_scat_dispersion_imag
_atom_type_scat_source
K K 0.2009 0.2494 'International Tables Vol C Tables 4.2.6.8 and 6.1.1.4'
Mn Mn 0.3368 0.7283 'International Tables Vol C Tables 4.2.6.8 and 6.1.1.4'
O O 0.0106 0.0060 'International Tables Vol C Tables 4.2.6.8 and 6.1.1.4'
P P 0.1023 0.0942 'International Tables Vol C Tables 4.2.6.8 and 6.1.1.4'
H H 0.0000 0.0000 'International Tables Vol C Tables 4.2.6.8 and 6.1.1.4'

loop_
_geom_angle_atom_site_label_1
_geom_angle_atom_site_label_2
_geom_angle_atom_site_label_3
_geom_angle_site_symmetry_1
_geom_angle_site_symmetry_3
_geom_angle
_geom_angle_publ_flag
O1 K O6W . 2_654 72.45(3) ?
O1 K O3 . 3_755 118.47(2) ?
O6W K O3 2_654 3_755 143.156(18) ?
O1 K O3 . 5_755 118.47(2) ?
O6W K O3 2_654 5_755 143.156(18) ?
O3 K O3 3_755 5_755 66.25(3) ?
O1 K O2 . 1_554 128.45(2) ?
O6W K O2 2_654 1_554 73.05(2) ?
O3 K O2 3_755 1_554 112.20(2) ?
O3 K O2 5_755 1_554 73.82(2) ?
O1 K O2 . 7_564 128.45(2) ?
O6W K O2 2_654 7_564 73.05(2) ?
O3 K O2 3_755 7_564 73.82(2) ?
O3 K O2 5_755 7_564 112.20(2) ?
O2 K O2 1_554 7_564 73.84(3) ?
O1 K O5W . 5_756 70.92(3) ?
O6W K O5W 2_654 5_756 143.38(3) ?
O3 K O5W 3_755 5_756 60.33(2) ?
O3 K O5W 5_755 5_756 60.33(2) ?
O2 K O5W 1_554 5_756 132.70(2) ?
O2 K O5W 7_564 5_756 132.70(2) ?
O6W K O3 2_654 7_565 73.36(2) ?
O3 K O3 3_755 7_565 89.57(2) ?
O3 K O3 5_755 7_565 141.128(14) ?
O2 K O3 1_554 7_565 145.06(2) ?
O2 K O3 7_564 7_565 87.45(2) ?
O5W K O3 5_756 7_565 81.51(2) ?
O6W K O3 2_654 . 73.36(2) ?
O3 K O3 3_755 . 141.128(14) ?
O3 K O3 5_755 . 89.57(2) ?
O2 K O3 1_554 . 87.45(2) ?
O2 K O3 7_564 . 145.06(2) ?
O5W K O3 5_756 . 81.51(2) ?
O3 K O3 7_565 . 91.99(2) ?
O1 K Mn . 6_656 108.18(2) ?
O6W K Mn 2_654 6_656 179.36(3) ?
O2 K Mn 1_554 6_656 106.455(17) ?
O2 K Mn 7_564 6_656 106.455(17) ?
O3 K Mn 7_565 6_656 107.066(14) ?
O3 K Mn . 6_656 107.066(14) ?
O6W K P 2_654 7_565 72.33(2) ?
O3 K P 3_755 7_565 104.133(17) ?
O3 K P 5_755 7_565 132.133(18) ?
O2 K P 1_554 7_565 142.470(19) ?
O2 K P 7_564 7_565 108.904(17) ?
O5W K P 5_756 7_565 74.04(2) ?
O3 K P 7_565 7_565 23.384(12) ?
O3 K P . 7_565 69.133(13) ?
Mn K P 6_656 7_565 108.252(9) ?
O6W K P 2_654 . 72.33(2) ?
O3 K P 3_755 . 132.133(18) ?
O3 K P 5_755 . 104.133(17) ?
O2 K P 1_554 . 108.904(17) ?
O2 K P 7_564 . 142.470(19) ?
O5W K P 5_756 . 74.04(2) ?
O3 K P 7_565 . 69.133(13) ?
Mn K P 6_656 . 108.252(9) ?
O4 Mn O4 7_565 . 88.29(4) ?
O4 Mn O3 7_565 2_655 178.31(3) ?
O4 Mn O3 . 2_655 90.42(3) ?
O4 Mn O3 7_565 8_766 90.42(3) ?
O4 Mn O3 . 8_766 178.31(3) ?
O3 Mn O3 2_655 8_766 90.86(4) ?
O4 Mn O5W 7_565 2_654 94.72(3) ?
O4 Mn O5W . 2_654 94.72(3) ?
O3 Mn O5W 2_655 2_654 84.29(3) ?
O3 Mn O5W 8_766 2_654 84.29(3) ?
O4 Mn O6W 7_565 2_655 86.86(3) ?
O4 Mn O6W . 2_655 86.86(3) ?
O3 Mn O6W 2_655 2_655 94.16(3) ?
O3 Mn O6W 8_766 2_655 94.16(3) ?
O5W Mn O6W 2_654 2_655 177.79(4) ?
O4 Mn K 7_565 6_556 129.404(19) ?
O4 Mn K . 6_556 129.404(19) ?
O3 Mn K 2_655 6_556 50.986(18) ?
O3 Mn K 8_766 6_556 50.986(18) ?
O5W Mn K 2_654 6_556 55.62(3) ?
O6W Mn K 2_655 6_556 122.17(3) ?
O4 P O3 . . 115.63(4) yes
O4 P O2 . . 110.32(4) yes
O3 P O2 . . 111.81(4) yes
O4 P O1 . . 108.80(4) yes
O3 P O1 . . 103.82(4) yes
O2 P O1 . . 105.76(5) yes
O4 P K . . 129.19(3) ?
O3 P K . . 60.76(3) ?
O2 P K . . 117.57(3) ?
P O1 P 7_565 . 131.80(6) yes
P O1 K 7_565 . 113.78(3) ?
P O1 K . . 113.78(3) ?
P O2 K . 1_556 129.37(4) ?
P O3 Mn . 2_654 125.81(4) ?
P O3 K . 5_755 128.95(4) ?
Mn O3 K 2_654 5_755 92.43(2) ?
P O3 K . . 95.86(3) ?
Mn O3 K 2_654 . 120.12(3) ?
K O3 K 5_755 . 90.43(2) ?
P O4 Mn . . 132.99(4) ?
Mn O5W K 2_655 5_756 87.12(4) ?
Mn O6W K 2_654 2_655 134.77(5) ?
Mn O6W H6W 2_654 . 100.5(15) ?

loop_
_geom_bond_atom_site_label_1
_geom_bond_atom_site_label_2
_geom_bond_site_symmetry_2
_geom_bond_distance
_geom_bond_publ_flag
K O1 . 2.8211(10) ?
K O6W 2_654 2.8382(12) ?
K O3 3_755 2.8456(7) ?
K O3 5_755 2.8456(7) ?
K O2 1_554 2.8472(8) ?
K O2 7_564 2.8472(8) ?
K O5W 5_756 3.0236(13) ?
K O3 7_565 3.3093(8) ?
K O3 . 3.3093(8) ?
K Mn 6_656 3.6590(4) ?
K P 7_565 3.7727(4) ?
K P . 3.7727(4) ?
Mn O4 7_565 2.1330(7) ?
Mn O4 . 2.1330(7) yes
Mn O3 2_655 2.1828(7) yes
Mn O3 8_766 2.1828(7) ?
Mn O5W 2_654 2.2183(11) yes
Mn O6W 2_655 2.2676(11) yes
Mn K 6_556 3.6590(4) ?
P O4 . 1.4995(7) yes
P O3 . 1.5052(7) yes
P O2 . 1.5424(7) yes
P O1 . 1.6136(4) yes
P H2 . 1.91(4) ?
O1 P 7_565 1.6136(4) ?
O2 K 1_556 2.8472(8) ?
O2 H2 . 0.72(4) ?
O3 Mn 2_654 2.1828(7) ?
O3 K 5_755 2.8456(7) ?
O5W Mn 2_655 2.2183(11) ?
O5W K 5_756 3.0236(13) ?
O6W Mn 2_654 2.2676(11) ?
O6W K 2_655 2.8382(12) ?
